data_4038512
loop_
_publ_author_name
'Wang, Dandan'
'Guo, Xing'
'Wu, Hao'
'Wu, Qinghua'
'Wang, Hua'
'Zhang, Xiankang'
'Hao, Erhong'
'Jiao, Lijuan'

_publ_section_title
;
 Visible Light Excitation of BODIPYs Enables Dehydrogenative Enamination
 at Their \a-Positions with Aliphatic Amines.
;
_journal_issue 13
_journal_name_full 'The Journal of organic chemistry'
_journal_page_first 8360
_journal_page_last 8370
_journal_paper_doi 10.1021/acs.joc.0c00620
_journal_volume 85
_journal_year 2020
_chemical_formula_sum 'C24 H25 B Br3 F2 N3'
_chemical_formula_weight 644.01
_space_group_IT_number 14
_space_group_name_Hall '-P 2ybc'
_space_group_name_H-M_alt 'P 1 21/c 1'
_symmetry_cell_setting monoclinic
_symmetry_space_group_name_H-M 'P 1 21/c 1'
_atom_sites_solution_hydrogens geom
_atom_sites_solution_primary direct
_atom_sites_solution_secondary difmap
_audit_creation_method SHELXL-97
_cell_angle_alpha 90.00
_cell_angle_beta 104.119(3)
_cell_angle_gamma 90.00
_cell_formula_units_Z 4
_cell_length_a 12.489(3)
_cell_length_b 11.290(2)
_cell_length_c 18.975(4)
_cell_measurement_reflns_used 8764
_cell_measurement_temperature 293(2)
_cell_measurement_theta_max 27.39
_cell_measurement_theta_min 2.21
_cell_volume 2594.7(9)
_computing_cell_refinement 'Bruker SAINT'
_computing_data_collection 'Bruker APEX2'
_computing_data_reduction 'Bruker SAINT'
_computing_molecular_graphics 'Bruker SHELXTL'
_computing_publication_material 'Bruker SHELXTL'
_computing_structure_refinement 'SHELXL-97 (Sheldrick, 1997)'
_computing_structure_solution 'SHELXS-97 (Sheldrick, 1990)'
_diffrn_ambient_temperature 293(2)
_diffrn_measured_fraction_theta_full 0.994
_diffrn_measured_fraction_theta_max 0.994
_diffrn_measurement_device_type 'Bruker APEX-II CCD'
_diffrn_measurement_method '\f and \w scans'
_diffrn_radiation_monochromator graphite
_diffrn_radiation_source 'fine-focus sealed tube'
_diffrn_radiation_type MoK\a
_diffrn_radiation_wavelength 0.71073
_diffrn_reflns_av_R_equivalents 0.0616
_diffrn_reflns_av_sigmaI/netI 0.0537
_diffrn_reflns_limit_h_max 16
_diffrn_reflns_limit_h_min -16
_diffrn_reflns_limit_k_max 14
_diffrn_reflns_limit_k_min -14
_diffrn_reflns_limit_l_max 24
_diffrn_reflns_limit_l_min -24
_diffrn_reflns_number 28775
_diffrn_reflns_theta_full 27.50
_diffrn_reflns_theta_max 27.50
_diffrn_reflns_theta_min 1.68
_exptl_absorpt_coefficient_mu 4.696
_exptl_absorpt_correction_T_max 0.4690
_exptl_absorpt_correction_T_min 0.4248
_exptl_absorpt_correction_type multi-scan
_exptl_crystal_colour colorless
_exptl_crystal_density_diffrn 1.649
_exptl_crystal_density_method 'not measured'
_exptl_crystal_description block
_exptl_crystal_F_000 1272
_exptl_crystal_size_max 0.22
_exptl_crystal_size_mid 0.20
_exptl_crystal_size_min 0.19
_refine_diff_density_max 1.392
_refine_diff_density_min -1.129
_refine_diff_density_rms 0.099
_refine_ls_extinction_method none
_refine_ls_goodness_of_fit_ref 1.039
_refine_ls_hydrogen_treatment mixed
_refine_ls_matrix_type full
_refine_ls_number_parameters 331
_refine_ls_number_reflns 5925
_refine_ls_number_restraints 52
_refine_ls_restrained_S_all 1.058
_refine_ls_R_factor_all 0.1231
_refine_ls_R_factor_gt 0.0703
_refine_ls_shift/su_max 0.026
_refine_ls_shift/su_mean 0.001
_refine_ls_structure_factor_coef Fsqd
_refine_ls_weighting_details 'calc w=1/[\s^2^(Fo^2^)+(0.0636P)^2^+9.8936P] where P=(Fo^2^+2Fc^2^)/3'
_refine_ls_weighting_scheme calc
_refine_ls_wR_factor_gt 0.1628
_refine_ls_wR_factor_ref 0.1877
_reflns_number_gt 3498
_reflns_number_total 5925
_reflns_threshold_expression >2sigma(I)
_cod_data_source_file jo0c00620_si_002.cif
_cod_data_source_block test_0m
_cod_depositor_comments
;
The following automatic conversions were performed:

data item '_symmetry_cell_setting' value 'Monoclinic' was changed to
'monoclinic' in accordance with the
/home/data/users/saulius/crontab/automatic-downloads/rss-feeds/ACS/lib/dictionaries/cif_core.dic
dictionary named 'cif_core.dic' version 2.4.2 last updated on
2011-04-26.

Automatic conversion script
Id: cif_fix_values 7556 2019-12-06 15:28:31Z antanas 

 Adding full bibliography for 4038510--4038515.cif.
;
_cod_original_cell_volume 2594.8(10)
_cod_original_sg_symbol_H-M P2(1)/c
_cod_database_code 4038512

loop_
_symmetry_equiv_pos_as_xyz
'x, y, z'
'-x, y+1/2, -z+1/2'
'-x, -y, -z'
'x, -y-1/2, z-1/2'

loop_
_atom_site_label
_atom_site_type_symbol
_atom_site_fract_x
_atom_site_fract_y
_atom_site_fract_z
_atom_site_U_iso_or_equiv
_atom_site_adp_type
_atom_site_occupancy
_atom_site_symmetry_multiplicity
_atom_site_calc_flag
_atom_site_refinement_flags
_atom_site_disorder_assembly
_atom_site_disorder_group
B1 B 0.3297(4) 0.8894(4) 0.6511(3) 0.0474(13) Uani 1 1 d . . .
Br1 Br 0.16230(6) 1.02438(5) 0.73939(4) 0.09687(19) Uani 1 1 d . . .
Br2 Br -0.03651(5) 0.81020(5) 0.75441(4) 0.08354(17) Uani 1 1 d . . .
Br3 Br 0.64972(5) 0.65983(6) 0.54739(4) 0.0900(2) Uani 1 1 d . . .
C1 C 0.1565(4) 0.8701(4) 0.7048(3) 0.0515(12) Uani 1 1 d . . .
C2 C 0.0789(4) 0.7870(4) 0.7091(3) 0.0516(12) Uani 1 1 d . . .
C3 C 0.1037(3) 0.6842(4) 0.6759(2) 0.0447(11) Uani 1 1 d . . .
H3 H 0.0651 0.6130 0.6709 0.054 Uiso 1 1 calc R . .
C4 C 0.1976(4) 0.7089(4) 0.6517(2) 0.0428(11) Uani 1 1 d . . .
C5 C 0.2616(3) 0.6357(4) 0.6171(2) 0.0406(10) Uani 1 1 d . . .
C6 C 0.2204(3) 0.5150(3) 0.5913(2) 0.0372(9) Uani 1 1 d . . .
C7 C 0.2392(3) 0.4175(4) 0.6381(2) 0.0440(11) Uani 1 1 d . . .
C8 C 0.1995(4) 0.3073(4) 0.6115(3) 0.0496(12) Uani 1 1 d . . .
H8 H 0.2144 0.2420 0.6421 0.059 Uiso 1 1 calc R . .
C9 C 0.1392(4) 0.2916(4) 0.5414(3) 0.0498(12) Uani 1 1 d . . .
C10 C 0.1212(3) 0.3892(4) 0.4960(3) 0.0467(12) Uani 1 1 d . . .
H10 H 0.0814 0.3794 0.4481 0.056 Uiso 1 1 calc R . .
C11 C 0.1601(3) 0.5004(4) 0.5191(2) 0.0399(10) Uani 1 1 d . . .
C12 C 0.3050(5) 0.4305(5) 0.7160(3) 0.0689(16) Uani 1 1 d . . .
H12A H 0.3781 0.4575 0.7167 0.103 Uiso 1 1 calc R . .
H12B H 0.3092 0.3552 0.7400 0.103 Uiso 1 1 calc R . .
H12C H 0.2694 0.4868 0.7406 0.103 Uiso 1 1 calc R . .
C13 C 0.0937(5) 0.1709(4) 0.5135(4) 0.081(2) Uani 1 1 d . . .
H13A H 0.1480 0.1288 0.4952 0.122 Uiso 1 1 calc R . .
H13B H 0.0281 0.1811 0.4753 0.122 Uiso 1 1 calc R . .
H13C H 0.0763 0.1267 0.5525 0.122 Uiso 1 1 calc R . .
C14 C 0.1417(4) 0.6020(5) 0.4661(3) 0.0597(14) Uani 1 1 d . . .
H14A H 0.2043 0.6097 0.4455 0.090 Uiso 1 1 calc R . .
H14B H 0.1322 0.6739 0.4910 0.090 Uiso 1 1 calc R . .
H14C H 0.0767 0.5873 0.4281 0.090 Uiso 1 1 calc R . .
C15 C 0.3583(4) 0.6780(4) 0.6049(2) 0.0442(11) Uani 1 1 d . . .
C16 C 0.4387(4) 0.6158(4) 0.5768(3) 0.0542(13) Uani 1 1 d . . .
H16 H 0.4361 0.5366 0.5631 0.065 Uiso 1 1 calc R . .
C17 C 0.5179(4) 0.6932(5) 0.5739(3) 0.0604(14) Uani 1 1 d . . .
C18 C 0.4915(4) 0.8080(4) 0.5989(3) 0.0486(12) Uani 1 1 d . . .
C19 C 0.5571(4) 0.9071(5) 0.5955(3) 0.0602(14) Uani 1 1 d . . .
H19 H 0.6154 0.8952 0.5738 0.072 Uiso 1 1 calc R . .
C20 C 0.5468(4) 1.0164(5) 0.6196(3) 0.0630(15) Uani 1 1 d . A .
H20 H 0.4899 1.0302 0.6423 0.076 Uiso 1 1 calc R . .
C21 C 0.6955(6) 1.1050(5) 0.5712(3) 0.082(2) Uani 1 1 d D A .
C22 C 0.8068(6) 1.0737(7) 0.6150(4) 0.107(3) Uani 1 1 d . . .
H22A H 0.8293 1.1296 0.6539 0.160 Uiso 1 1 calc R . .
H22B H 0.8582 1.0757 0.5847 0.160 Uiso 1 1 calc R . .
H22C H 0.8054 0.9956 0.6347 0.160 Uiso 1 1 calc R . .
C23 C 0.5980(7) 1.2150(8) 0.6472(7) 0.105(3) Uani 0.478(10) 1 d PDU A 1
H23A H 0.5575 1.1932 0.6829 0.126 Uiso 0.478(10) 1 calc PRD A 1
H23B H 0.6713 1.2370 0.6748 0.126 Uiso 0.478(10) 1 calc PRD A 1
C24 C 0.5494(14) 1.3222(11) 0.6171(10) 0.121(4) Uani 0.478(10) 1 d PDU A 1
H24A H 0.5705 1.3382 0.5727 0.181 Uiso 0.478(10) 1 calc PR A 1
H24B H 0.5740 1.3857 0.6508 0.181 Uiso 0.478(10) 1 calc PR A 1
H24C H 0.4704 1.3158 0.6072 0.181 Uiso 0.478(10) 1 calc PR A 1
C23' C 0.6071(10) 1.2193(10) 0.6536(9) 0.104(3) Uani 0.522(10) 1 d PDU A 2
H23C H 0.6701 1.2215 0.6952 0.125 Uiso 0.522(10) 1 calc PR A 2
H23D H 0.6144 1.2854 0.6225 0.125 Uiso 0.522(10) 1 calc PR A 2
C24' C 0.5101(7) 1.2370(12) 0.6788(8) 0.115(4) Uani 0.522(10) 1 d PDU A 2
H24D H 0.4465 1.2159 0.6411 0.172 Uiso 0.522(10) 1 calc PRD A 2
H24E H 0.5051 1.3188 0.6915 0.172 Uiso 0.522(10) 1 calc PRD A 2
H24F H 0.5132 1.1884 0.7207 0.172 Uiso 0.522(10) 1 calc PRD A 2
F1 F 0.2935(2) 0.9769(2) 0.60072(16) 0.0685(8) Uani 1 1 d . . .
F2 F 0.3968(2) 0.9376(3) 0.71350(16) 0.0683(8) Uani 1 1 d . . .
N1 N 0.2300(3) 0.8251(3) 0.6697(2) 0.0454(9) Uani 1 1 d . . .
N2 N 0.3953(3) 0.7943(3) 0.61998(19) 0.0437(9) Uani 1 1 d . . .
N3 N 0.6129(4) 1.1089(4) 0.6133(3) 0.0700(13) Uani 1 1 d D . .
H21B H 0.671(4) 1.051(4) 0.535(3) 0.066(15) Uiso 1 1 d . . .
H21A H 0.690(7) 1.1819(19) 0.550(3) 0.16(3) Uiso 1 1 d D . .

loop_
_atom_site_aniso_label
_atom_site_aniso_U_11
_atom_site_aniso_U_22
_atom_site_aniso_U_33
_atom_site_aniso_U_23
_atom_site_aniso_U_13
_atom_site_aniso_U_12
B1 0.054(3) 0.038(2) 0.055(3) 0.000(2) 0.023(2) -0.003(2)
Br1 0.1421(4) 0.0401(3) 0.1421(5) -0.0139(3) 0.0996(4) -0.0035(3)
Br2 0.0877(3) 0.0585(3) 0.1307(4) 0.0023(3) 0.0774(3) 0.0087(3)
Br3 0.0562(3) 0.0886(4) 0.1421(5) -0.0365(4) 0.0569(3) -0.0166(3)
C1 0.064(3) 0.034(2) 0.064(3) 0.003(2) 0.031(2) 0.010(2)
C2 0.052(2) 0.047(2) 0.065(3) 0.010(2) 0.033(2) 0.012(2)
C3 0.043(2) 0.045(2) 0.050(2) -0.001(2) 0.0183(19) 0.0008(19)
C4 0.050(2) 0.038(2) 0.042(2) -0.0005(18) 0.0131(19) 0.0030(18)
C5 0.039(2) 0.039(2) 0.045(2) 0.0008(18) 0.0129(18) 0.0012(18)
C6 0.0332(18) 0.0376(19) 0.045(2) -0.0054(17) 0.0181(16) 0.0005(16)
C7 0.042(2) 0.048(2) 0.045(2) 0.0012(19) 0.0162(19) -0.0008(19)
C8 0.047(2) 0.043(2) 0.061(3) 0.008(2) 0.018(2) 0.002(2)
C9 0.041(2) 0.040(2) 0.072(3) -0.009(2) 0.020(2) -0.0027(19)
C10 0.033(2) 0.056(3) 0.051(3) -0.010(2) 0.0080(19) -0.0004(19)
C11 0.0308(19) 0.043(2) 0.048(2) -0.0020(18) 0.0132(18) -0.0026(17)
C12 0.081(4) 0.064(3) 0.061(3) 0.006(3) 0.016(3) 0.001(3)
C13 0.084(4) 0.044(3) 0.113(5) -0.013(3) 0.019(4) -0.006(3)
C14 0.058(3) 0.059(3) 0.061(3) 0.008(2) 0.013(2) 0.000(2)
C15 0.044(2) 0.039(2) 0.053(2) -0.0071(19) 0.0168(19) -0.0051(18)
C16 0.045(2) 0.050(2) 0.071(3) -0.017(2) 0.023(2) -0.006(2)
C17 0.036(2) 0.064(3) 0.090(3) -0.015(3) 0.033(2) -0.003(2)
C18 0.036(2) 0.057(3) 0.051(3) 0.000(2) 0.007(2) -0.008(2)
C19 0.063(3) 0.063(3) 0.055(3) -0.002(2) 0.017(2) -0.016(2)
C20 0.055(3) 0.069(3) 0.068(3) -0.004(3) 0.021(2) -0.003(3)
C21 0.109(5) 0.063(3) 0.073(4) -0.006(3) 0.018(4) -0.019(3)
C22 0.092(4) 0.119(6) 0.120(5) -0.023(5) 0.047(4) -0.016(4)
C23 0.113(5) 0.065(4) 0.151(6) -0.029(5) 0.059(5) -0.030(5)
C24 0.128(6) 0.102(5) 0.137(6) -0.010(5) 0.040(5) -0.001(5)
C23' 0.113(5) 0.063(5) 0.148(6) -0.032(5) 0.055(5) -0.030(5)
C24' 0.122(6) 0.077(6) 0.157(7) -0.042(6) 0.055(6) -0.010(6)
F1 0.0800(18) 0.0520(15) 0.0827(18) 0.0233(14) 0.0378(15) 0.0114(14)
F2 0.0766(18) 0.0679(17) 0.0654(17) -0.0244(14) 0.0270(14) -0.0214(15)
N1 0.0505(19) 0.0372(18) 0.054(2) 0.0004(16) 0.0228(16) 0.0048(16)
N2 0.0416(18) 0.0422(18) 0.050(2) -0.0032(16) 0.0156(16) -0.0052(15)
N3 0.076(3) 0.058(2) 0.079(3) 0.003(2) 0.024(2) -0.020(2)

loop_
_atom_type_symbol
_atom_type_description
_atom_type_scat_dispersion_real
_atom_type_scat_dispersion_imag
_atom_type_scat_source
C C 0.0033 0.0016 'International Tables Vol C Tables 4.2.6.8 and 6.1.1.4'
H H 0.0000 0.0000 'International Tables Vol C Tables 4.2.6.8 and 6.1.1.4'
B B 0.0013 0.0007 'International Tables Vol C Tables 4.2.6.8 and 6.1.1.4'
N N 0.0061 0.0033 'International Tables Vol C Tables 4.2.6.8 and 6.1.1.4'
F F 0.0171 0.0103 'International Tables Vol C Tables 4.2.6.8 and 6.1.1.4'
Br Br -0.2901 2.4595 'International Tables Vol C Tables 4.2.6.8 and 6.1.1.4'

loop_
_geom_angle_atom_site_label_1
_geom_angle_atom_site_label_2
_geom_angle_atom_site_label_3
_geom_angle
_geom_angle_site_symmetry_1
_geom_angle_site_symmetry_3
_geom_angle_publ_flag
F1 B1 F2 109.9(4) . . ?
F1 B1 N2 110.3(4) . . ?
F2 B1 N2 109.4(4) . . ?
F1 B1 N1 110.4(4) . . ?
F2 B1 N1 109.9(4) . . ?
N2 B1 N1 106.8(4) . . ?
N1 C1 C2 110.3(4) . . ?
N1 C1 Br1 123.5(3) . . ?
C2 C1 Br1 126.2(4) . . ?
C1 C2 C3 107.9(4) . . ?
C1 C2 Br2 124.7(4) . . ?
C3 C2 Br2 127.4(3) . . ?
C4 C3 C2 106.3(4) . . ?
C4 C3 H3 126.8 . . ?
C2 C3 H3 126.8 . . ?
C3 C4 N1 109.1(4) . . ?
C3 C4 C5 130.8(4) . . ?
N1 C4 C5 120.0(4) . . ?
C15 C5 C4 119.7(4) . . ?
C15 C5 C6 120.6(4) . . ?
C4 C5 C6 119.6(4) . . ?
C7 C6 C11 119.7(4) . . ?
C7 C6 C5 121.2(4) . . ?
C11 C6 C5 119.1(4) . . ?
C8 C7 C6 118.9(4) . . ?
C8 C7 C12 120.2(4) . . ?
C6 C7 C12 120.8(4) . . ?
C9 C8 C7 122.2(4) . . ?
C9 C8 H8 118.9 . . ?
C7 C8 H8 118.9 . . ?
C8 C9 C10 118.0(4) . . ?
C8 C9 C13 121.6(5) . . ?
C10 C9 C13 120.4(5) . . ?
C11 C10 C9 122.4(4) . . ?
C11 C10 H10 118.8 . . ?
C9 C10 H10 118.8 . . ?
C10 C11 C6 118.8(4) . . ?
C10 C11 C14 119.8(4) . . ?
C6 C11 C14 121.4(4) . . ?
C7 C12 H12A 109.5 . . ?
C7 C12 H12B 109.5 . . ?
H12A C12 H12B 109.5 . . ?
C7 C12 H12C 109.5 . . ?
H12A C12 H12C 109.5 . . ?
H12B C12 H12C 109.5 . . ?
C9 C13 H13A 109.5 . . ?
C9 C13 H13B 109.5 . . ?
H13A C13 H13B 109.5 . . ?
C9 C13 H13C 109.5 . . ?
H13A C13 H13C 109.5 . . ?
H13B C13 H13C 109.5 . . ?
C11 C14 H14A 109.5 . . ?
C11 C14 H14B 109.5 . . ?
H14A C14 H14B 109.5 . . ?
C11 C14 H14C 109.5 . . ?
H14A C14 H14C 109.5 . . ?
H14B C14 H14C 109.5 . . ?
C5 C15 N2 123.7(4) . . ?
C5 C15 C16 128.3(4) . . ?
N2 C15 C16 108.0(4) . . ?
C17 C16 C15 106.9(4) . . ?
C17 C16 H16 126.6 . . ?
C15 C16 H16 126.6 . . ?
C16 C17 C18 110.1(4) . . ?
C16 C17 Br3 126.2(4) . . ?
C18 C17 Br3 123.6(3) . . ?
N2 C18 C19 132.3(5) . . ?
N2 C18 C17 106.4(4) . . ?
C19 C18 C17 121.3(5) . . ?
C20 C19 C18 128.3(5) . . ?
C20 C19 H19 115.9 . . ?
C18 C19 H19 115.9 . . ?
C19 C20 N3 124.9(5) . . ?
C19 C20 H20 117.5 . . ?
N3 C20 H20 117.5 . . ?
N3 C21 C22 113.3(6) . . ?
N3 C21 H21B 107(3) . . ?
C22 C21 H21B 111(3) . . ?
N3 C21 H21A 102(5) . . ?
C22 C21 H21A 114(5) . . ?
H21B C21 H21A 109(4) . . ?
C21 C22 H22A 109.5 . . ?
C21 C22 H22B 109.5 . . ?
H22A C22 H22B 109.5 . . ?
C21 C22 H22C 109.5 . . ?
H22A C22 H22C 109.5 . . ?
H22B C22 H22C 109.5 . . ?
C24 C23 N3 130.0(12) . . ?
C24 C23 H23A 104.8 . . ?
N3 C23 H23A 104.8 . . ?
C24 C23 H23B 104.8 . . ?
N3 C23 H23B 104.8 . . ?
H23A C23 H23B 105.8 . . ?
C24' C23' N3 116.6(10) . . ?
C24' C23' H23C 108.1 . . ?
N3 C23' H23C 108.1 . . ?
C24' C23' H23D 108.1 . . ?
N3 C23' H23D 108.1 . . ?
H23C C23' H23D 107.3 . . ?
C23' C24' H24D 109.5 . . ?
C23' C24' H24E 109.5 . . ?
H24D C24' H24E 109.5 . . ?
C23' C24' H24F 109.5 . . ?
H24D C24' H24F 109.5 . . ?
H24E C24' H24F 109.5 . . ?
C1 N1 C4 106.4(4) . . ?
C1 N1 B1 127.7(4) . . ?
C4 N1 B1 125.9(4) . . ?
C18 N2 C15 108.5(4) . . ?
C18 N2 B1 128.1(4) . . ?
C15 N2 B1 123.2(4) . . ?
C20 N3 C23' 119.9(7) . . ?
C20 N3 C23 118.0(6) . . ?
C23' N3 C23 5.2(7) . . ?
C20 N3 C21 123.7(5) . . ?
C23' N3 C21 116.3(6) . . ?
C23 N3 C21 118.3(6) . . ?

loop_
_geom_bond_atom_site_label_1
_geom_bond_atom_site_label_2
_geom_bond_distance
_geom_bond_site_symmetry_2
_geom_bond_publ_flag
B1 F1 1.373(6) . ?
B1 F2 1.384(6) . ?
B1 N2 1.552(6) . ?
B1 N1 1.555(6) . ?
Br1 C1 1.856(4) . ?
Br2 C2 1.869(5) . ?
Br3 C17 1.873(5) . ?
C1 N1 1.358(6) . ?
C1 C2 1.365(6) . ?
C2 C3 1.392(6) . ?
C3 C4 1.387(6) . ?
C3 H3 0.9300 . ?
C4 N1 1.390(5) . ?
C4 C5 1.418(6) . ?
C5 C15 1.369(6) . ?
C5 C6 1.496(6) . ?
C6 C7 1.399(6) . ?
C6 C11 1.402(6) . ?
C7 C8 1.389(6) . ?
C7 C12 1.511(7) . ?
C8 C9 1.369(6) . ?
C8 H8 0.9300 . ?
C9 C10 1.383(7) . ?
C9 C13 1.521(7) . ?
C10 C11 1.379(6) . ?
C10 H10 0.9300 . ?
C11 C14 1.505(6) . ?
C12 H12A 0.9600 . ?
C12 H12B 0.9600 . ?
C12 H12C 0.9600 . ?
C13 H13A 0.9600 . ?
C13 H13B 0.9600 . ?
C13 H13C 0.9600 . ?
C14 H14A 0.9600 . ?
C14 H14B 0.9600 . ?
C14 H14C 0.9600 . ?
C15 N2 1.399(5) . ?
C15 C16 1.431(6) . ?
C16 C17 1.331(7) . ?
C16 H16 0.9300 . ?
C17 C18 1.446(7) . ?
C18 N2 1.364(6) . ?
C18 C19 1.397(7) . ?
C19 C20 1.333(7) . ?
C19 H19 0.9300 . ?
C20 N3 1.355(7) . ?
C20 H20 0.9300 . ?
C21 N3 1.451(9) . ?
C21 C22 1.478(9) . ?
C21 H21B 0.92(5) . ?
C21 H21A 0.950(18) . ?
C22 H22A 0.9600 . ?
C22 H22B 0.9600 . ?
C22 H22C 0.9600 . ?
C23 C24 1.411(12) . ?
C23 N3 1.393(10) . ?
C23 H23A 0.9700 . ?
C23 H23B 0.9700 . ?
C24 H24A 0.9600 . ?
C24 H24B 0.9600 . ?
C24 H24C 0.9600 . ?
C23' C24' 1.420(15) . ?
C23' N3 1.472(11) . ?
C23' H23C 0.9700 . ?
C23' H23D 0.9700 . ?
C24' H24D 0.9600 . ?
C24' H24E 0.9600 . ?
C24' H24F 0.9600 . ?
